data_2018594
loop_
_publ_author_name
'Smith, Graham'
'Wermuth, Urs D.'

_publ_section_title
;
 Hydrogen bonding in cyclic imides and amide carboxylic acid derivatives
 from the facile reaction of <i>cis</i>-cyclohexane-1,2-carboxylic
 anhydride with <i>o</i>- and <i>p</i>-anisidine and <i>m</i>- and
 <i>p</i>-aminobenzoic acids
;
_journal_coeditor_code BM3120
_journal_issue 9
_journal_name_full 'Acta Crystallographica Section C'
_journal_page_first o327
_journal_page_last o331
_journal_paper_doi 10.1107/S0108270112030168
_journal_volume 68
_journal_year 2012
_chemical_formula_iupac 'C15 H17 N O3'
_chemical_formula_moiety 'C15 H17 N O3'
_chemical_formula_sum 'C15 H17 N O3'
_chemical_formula_weight 259.30
_chemical_melting_point 428
_chemical_name_common N-(4-methoxyphenyl)-cyclohexane-1,2-diimide
_chemical_name_systematic
;
2-(4-methoxyphenyl)-3a,4,5,6,7,7a-hexahydroisoindole-1,3-dione
;
_space_group_IT_number 14
_symmetry_cell_setting monoclinic
_symmetry_space_group_name_Hall '-P 2yn'
_symmetry_space_group_name_H-M 'P 1 21/n 1'
_atom_sites_solution_hydrogens geom
_atom_sites_solution_primary direct
_atom_sites_solution_secondary difmap
_audit_creation_method SHELXL97
_cell_angle_alpha 90.00
_cell_angle_beta 109.482(5)
_cell_angle_gamma 90.00
_cell_formula_units_Z 4
_cell_length_a 11.7119(5)
_cell_length_b 6.6705(3)
_cell_length_c 17.2898(8)
_cell_measurement_reflns_used 4720
_cell_measurement_temperature 200(2)
_cell_measurement_theta_max 28.70
_cell_measurement_theta_min 3.29
_cell_volume 1273.42(11)
_computing_cell_refinement 'CrysAlis PRO (Oxford Diffraction, 2010)'
_computing_data_collection 'CrysAlis PRO (Oxford Diffraction, 2010)'
_computing_data_reduction 'CrysAlis PRO (Oxford Diffraction, 2010)'
_computing_molecular_graphics 'PLATON (Spek, 2009)'
_computing_publication_material 'PLATON (Spek, 2009)'
_computing_structure_refinement 'SHELXL97 (Sheldrick, 2008) within WinGX (Farrugia, 1999)'
_computing_structure_solution 'SHELXS97 (Sheldrick, 2008)'
_diffrn_ambient_temperature 200(2)
_diffrn_measured_fraction_theta_full 0.999
_diffrn_measured_fraction_theta_max 0.999
_diffrn_measurement_device_type 'Oxford Diffraction Gemini-S CCD-detector'
_diffrn_measurement_method '\w scans'
_diffrn_radiation_monochromator graphite
_diffrn_radiation_source 'Enhance (Mo) X-ray source'
_diffrn_radiation_type MoK\a
_diffrn_radiation_wavelength 0.71073
_diffrn_reflns_av_R_equivalents 0.0237
_diffrn_reflns_av_sigmaI/netI 0.0264
_diffrn_reflns_limit_h_max 14
_diffrn_reflns_limit_h_min -14
_diffrn_reflns_limit_k_max 8
_diffrn_reflns_limit_k_min -8
_diffrn_reflns_limit_l_max 21
_diffrn_reflns_limit_l_min -21
_diffrn_reflns_number 8552
_diffrn_reflns_theta_full 26.00
_diffrn_reflns_theta_max 26.00
_diffrn_reflns_theta_min 3.30
_diffrn_standards_number 0
_exptl_absorpt_coefficient_mu 0.094
_exptl_absorpt_correction_T_max 0.981
_exptl_absorpt_correction_T_min 0.929
_exptl_absorpt_correction_type multi-scan
_exptl_absorpt_process_details '(CrysAlis PRO; Oxford Diffraction, 2010)'
_exptl_crystal_colour 'purple brown'
_exptl_crystal_density_diffrn 1.352
_exptl_crystal_density_method 'not measured'
_exptl_crystal_description 'flat prism'
_exptl_crystal_F_000 552
_exptl_crystal_size_max 0.40
_exptl_crystal_size_mid 0.25
_exptl_crystal_size_min 0.12
_refine_diff_density_max 0.181
_refine_diff_density_min -0.172
_refine_ls_extinction_method none
_refine_ls_goodness_of_fit_ref 1.085
_refine_ls_hydrogen_treatment constr
_refine_ls_matrix_type full
_refine_ls_number_parameters 172
_refine_ls_number_reflns 2498
_refine_ls_number_restraints 0
_refine_ls_restrained_S_all 1.085
_refine_ls_R_factor_all 0.0491
_refine_ls_R_factor_gt 0.0347
_refine_ls_shift/su_max 0.000
_refine_ls_shift/su_mean 0.000
_refine_ls_structure_factor_coef Fsqd
_refine_ls_weighting_details 'calc w=1/[\s^2^(Fo^2^)+(0.0496P)^2^] where P=(Fo^2^+2Fc^2^)/3'
_refine_ls_weighting_scheme calc
_refine_ls_wR_factor_gt 0.0851
_refine_ls_wR_factor_ref 0.0882
_reflns_number_gt 1959
_reflns_number_total 2498
_reflns_threshold_expression I>2\s(I)
_cod_data_source_file bm3120.cif
_cod_data_source_block II
_cod_original_sg_symbol_H-M 'P 21/n'
_cod_database_code 2018594
_cod_database_fobs_code 2018594

loop_
_symmetry_equiv_pos_as_xyz
'x, y, z'
'-x+1/2, y+1/2, -z+1/2'
'-x, -y, -z'
'x+1/2, -y+1/2, z+1/2'

loop_
_atom_site_aniso_label
_atom_site_aniso_U_11
_atom_site_aniso_U_22
_atom_site_aniso_U_33
_atom_site_aniso_U_12
_atom_site_aniso_U_13
_atom_site_aniso_U_23
O1 0.0453(6) 0.0348(5) 0.0367(6) -0.0172(5) 0.0137(5) -0.0077(4)
O3 0.0460(6) 0.0277(5) 0.0285(5) -0.0054(4) 0.0147(4) -0.0053(4)
O41 0.0447(6) 0.0356(5) 0.0411(6) 0.0045(4) 0.0279(5) 0.0094(4)
N2 0.0272(6) 0.0238(5) 0.0252(6) -0.0029(4) 0.0112(4) 0.0004(4)
C1 0.0250(7) 0.0285(7) 0.0269(7) -0.0027(5) 0.0063(5) -0.0008(6)
C3 0.0247(7) 0.0206(6) 0.0289(7) 0.0032(5) 0.0105(5) 0.0006(5)
C4 0.0418(8) 0.0227(7) 0.0291(7) -0.0045(6) 0.0138(6) 0.0022(6)
C5 0.0316(7) 0.0332(7) 0.0373(8) -0.0089(6) 0.0127(6) 0.0009(6)
C6 0.0355(8) 0.0366(8) 0.0359(8) -0.0021(6) 0.0187(6) 0.0003(6)
C7 0.0394(8) 0.0256(7) 0.0329(7) -0.0014(6) 0.0161(6) -0.0032(6)
C8 0.0307(7) 0.0288(7) 0.0200(6) -0.0048(5) 0.0066(5) -0.0001(5)
C9 0.0279(7) 0.0238(6) 0.0269(7) 0.0024(5) 0.0089(5) 0.0046(5)
C11 0.0237(7) 0.0255(6) 0.0246(6) -0.0025(5) 0.0093(5) 0.0004(5)
C21 0.0253(7) 0.0265(7) 0.0326(7) 0.0026(5) 0.0143(6) -0.0007(6)
C31 0.0296(7) 0.0234(6) 0.0331(7) 0.0044(5) 0.0122(6) 0.0049(6)
C41 0.0258(7) 0.0282(7) 0.0276(7) -0.0022(5) 0.0112(5) 0.0010(5)
C42 0.0452(9) 0.0434(8) 0.0342(8) 0.0015(7) 0.0168(7) 0.0125(7)
C51 0.0272(7) 0.0283(7) 0.0372(8) 0.0036(5) 0.0171(6) -0.0005(6)
C61 0.0244(7) 0.0235(6) 0.0339(7) 0.0032(5) 0.0100(6) 0.0038(5)

loop_
_atom_site_type_symbol
_atom_site_label
_atom_site_fract_x
_atom_site_fract_y
_atom_site_fract_z
_atom_site_U_iso_or_equiv
_atom_site_thermal_displace_type
_atom_site_calc_flag
_atom_site_refinement_flags
_atom_site_occupancy
O O1 0.60601(9) 0.55074(13) 0.38265(6) 0.0389(3) Uani . . 1.000
O O3 0.44297(8) 0.03988(12) 0.20453(5) 0.0335(3) Uani . . 1.000
O O41 0.69783(9) 0.65459(13) 0.03909(6) 0.0371(3) Uani . . 1.000
N N2 0.54233(9) 0.31061(14) 0.28078(6) 0.0248(3) Uani . . 1.000
C C1 0.55873(11) 0.39094(19) 0.35851(8) 0.0274(4) Uani . . 1.000
C C3 0.48336(11) 0.12526(17) 0.26984(8) 0.0243(4) Uani . . 1.000
C C4 0.38378(12) -0.08664(18) 0.35410(8) 0.0307(4) Uani . . 1.000
C C5 0.26841(12) 0.02011(19) 0.35074(9) 0.0337(4) Uani . . 1.000
C C6 0.29309(12) 0.18467(19) 0.41557(9) 0.0343(5) Uani . . 1.000
C C7 0.37770(12) 0.34107(19) 0.40050(8) 0.0316(4) Uani . . 1.000
C C8 0.49925(11) 0.25028(18) 0.40214(8) 0.0270(4) Uani . . 1.000
C C9 0.48592(12) 0.05478(17) 0.35351(7) 0.0263(4) Uani . . 1.000
C C11 0.58123(11) 0.40478(18) 0.21881(7) 0.0243(4) Uani . . 1.000
C C21 0.54235(11) 0.59554(18) 0.19122(8) 0.0270(4) Uani . . 1.000
C C31 0.57910(11) 0.68403(18) 0.13073(8) 0.0283(4) Uani . . 1.000
C C41 0.65478(11) 0.58023(18) 0.09807(8) 0.0266(4) Uani . . 1.000
C C42 0.64175(13) 0.8314(2) -0.00325(9) 0.0400(5) Uani . . 1.000
C C51 0.69393(12) 0.38858(18) 0.12627(8) 0.0293(4) Uani . . 1.000
C C61 0.65808(11) 0.30128(18) 0.18673(8) 0.0272(4) Uani . . 1.000
H H4A 0.36650 -0.17640 0.30750 0.0370 Uiso calc R 1.000
H H4B 0.41090 -0.16770 0.40350 0.0370 Uiso calc R 1.000
H H5A 0.21180 -0.07600 0.35960 0.0400 Uiso calc R 1.000
H H5B 0.23160 0.07860 0.29680 0.0400 Uiso calc R 1.000
H H6A 0.21740 0.24750 0.41350 0.0410 Uiso calc R 1.000
H H6B 0.32960 0.12670 0.46970 0.0410 Uiso calc R 1.000
H H7A 0.39280 0.44440 0.44220 0.0380 Uiso calc R 1.000
H H7B 0.33870 0.40360 0.34760 0.0380 Uiso calc R 1.000
H H8 0.55210 0.22960 0.45890 0.0320 Uiso calc R 1.000
H H9 0.56180 -0.01950 0.37740 0.0320 Uiso calc R 1.000
H H21 0.49140 0.66480 0.21320 0.0320 Uiso calc R 1.000
H H31 0.55300 0.81250 0.11220 0.0340 Uiso calc R 1.000
H H42A 0.65590 0.94100 0.03480 0.0480 Uiso calc R 1.000
H H42B 0.55620 0.80940 -0.02760 0.0480 Uiso calc R 1.000
H H42C 0.67550 0.86260 -0.04540 0.0480 Uiso calc R 1.000
H H51 0.74460 0.31890 0.10420 0.0350 Uiso calc R 1.000
H H61 0.68520 0.17370 0.20590 0.0330 Uiso calc R 1.000

loop_
_atom_type_symbol
_atom_type_description
_atom_type_scat_dispersion_real
_atom_type_scat_dispersion_imag
_atom_type_scat_source
C C 0.0033 0.0016 'International Tables Vol C Tables 4.2.6.8 and 6.1.1.4'
H H 0.0000 0.0000 'International Tables Vol C Tables 4.2.6.8 and 6.1.1.4'
N N 0.0061 0.0033 'International Tables Vol C Tables 4.2.6.8 and 6.1.1.4'
O O 0.0106 0.0060 'International Tables Vol C Tables 4.2.6.8 and 6.1.1.4'

loop_
_geom_angle_atom_site_label_1
_geom_angle_atom_site_label_2
_geom_angle_atom_site_label_3
_geom_angle
_geom_angle_publ_flag
C41 O41 C42 117.36(11) no
C1 N2 C3 111.84(10) no
C1 N2 C11 124.83(10) no
C3 N2 C11 123.33(10) no
O1 C1 N2 124.70(12) no
O1 C1 C8 127.51(12) no
N2 C1 C8 107.64(10) no
O3 C3 N2 124.32(12) no
O3 C3 C9 128.52(11) no
N2 C3 C9 107.12(10) no
C5 C4 C9 113.66(10) no
C4 C5 C6 111.27(12) no
C5 C6 C7 110.02(12) no
C6 C7 C8 112.26(11) no
C1 C8 C7 108.91(10) no
C1 C8 C9 103.54(10) no
C7 C8 C9 113.63(11) no
C3 C9 C4 115.67(10) no
C3 C9 C8 103.09(9) no
C4 C9 C8 117.35(11) no
N2 C11 C21 120.58(11) no
N2 C11 C61 119.23(11) no
C21 C11 C61 120.20(12) no
C11 C21 C31 120.15(12) no
C21 C31 C41 119.73(11) no
O41 C41 C31 124.48(11) no
O41 C41 C51 115.66(12) no
C31 C41 C51 119.85(12) no
C41 C51 C61 120.40(13) no
C11 C61 C51 119.66(11) no
C5 C4 H4A 109.00 no
C5 C4 H4B 109.00 no
C9 C4 H4A 109.00 no
C9 C4 H4B 109.00 no
H4A C4 H4B 108.00 no
C4 C5 H5A 109.00 no
C4 C5 H5B 109.00 no
C6 C5 H5A 109.00 no
C6 C5 H5B 109.00 no
H5A C5 H5B 108.00 no
C5 C6 H6A 110.00 no
C5 C6 H6B 110.00 no
C7 C6 H6A 110.00 no
C7 C6 H6B 110.00 no
H6A C6 H6B 108.00 no
C6 C7 H7A 109.00 no
C6 C7 H7B 109.00 no
C8 C7 H7A 109.00 no
C8 C7 H7B 109.00 no
H7A C7 H7B 108.00 no
C1 C8 H8 110.00 no
C7 C8 H8 110.00 no
C9 C8 H8 110.00 no
C3 C9 H9 107.00 no
C4 C9 H9 107.00 no
C8 C9 H9 107.00 no
C11 C21 H21 120.00 no
C31 C21 H21 120.00 no
C21 C31 H31 120.00 no
C41 C31 H31 120.00 no
O41 C42 H42A 109.00 no
O41 C42 H42B 109.00 no
O41 C42 H42C 109.00 no
H42A C42 H42B 109.00 no
H42A C42 H42C 110.00 no
H42B C42 H42C 110.00 no
C41 C51 H51 120.00 no
C61 C51 H51 120.00 no
C11 C61 H61 120.00 no
C51 C61 H61 120.00 no

loop_
_geom_bond_atom_site_label_1
_geom_bond_atom_site_label_2
_geom_bond_distance
_geom_bond_publ_flag
O1 C1 1.2095(16) no
O3 C3 1.2112(15) no
O41 C41 1.3723(17) no
O41 C42 1.4274(17) no
N2 C1 1.3993(16) no
N2 C3 1.3980(15) no
N2 C11 1.4408(16) no
C1 C8 1.5117(18) no
C3 C9 1.5119(17) no
C4 C5 1.511(2) no
C4 C9 1.5262(19) no
C5 C6 1.5260(19) no
C6 C7 1.520(2) no
C7 C8 1.539(2) no
C8 C9 1.5311(17) no
C11 C21 1.3817(17) no
C11 C61 1.3883(18) no
C21 C31 1.3884(18) no
C31 C41 1.3848(19) no
C41 C51 1.3904(17) no
C51 C61 1.3787(19) no
C4 H4A 0.9700 no
C4 H4B 0.9700 no
C5 H5A 0.9700 no
C5 H5B 0.9700 no
C6 H6A 0.9700 no
C6 H6B 0.9700 no
C7 H7A 0.9700 no
C7 H7B 0.9700 no
C8 H8 0.9800 no
C9 H9 0.9800 no
C21 H21 0.9300 no
C31 H31 0.9300 no
C42 H42A 0.9600 no
C42 H42B 0.9600 no
C42 H42C 0.9600 no
C51 H51 0.9300 no
C61 H61 0.9300 no

loop_
_geom_hbond_atom_site_label_D
_geom_hbond_atom_site_label_H
_geom_hbond_atom_site_label_A
_geom_hbond_site_symmetry_A
_geom_hbond_distance_DH
_geom_hbond_distance_HA
_geom_hbond_distance_DA
_geom_hbond_angle_DHA
_geom_hbond_publ_flag
C21 H21 O3 1_565 0.93 2.56 3.2205(15) 128 yes
C51 H51 O1 2_645 0.93 2.46 3.2914(17) 149 yes

loop_
_geom_torsion_atom_site_label_1
_geom_torsion_atom_site_label_2
_geom_torsion_atom_site_label_3
_geom_torsion_atom_site_label_4
_geom_torsion
_geom_torsion_publ_flag
C42 O41 C41 C31 -13.59(19) no
C42 O41 C41 C51 167.66(12) no
C3 N2 C1 C8 -3.10(14) no
C11 N2 C1 C8 177.11(11) no
C11 N2 C3 C9 166.12(11) no
C1 N2 C11 C21 -56.72(18) no
C3 N2 C11 C21 123.52(13) no
C3 N2 C1 O1 -179.06(13) no
C11 N2 C1 O1 1.2(2) no
C11 N2 C3 O3 -11.6(2) no
C1 N2 C3 C9 -13.68(14) no
C1 N2 C11 C61 123.53(13) no
C3 N2 C11 C61 -56.23(17) no
C1 N2 C3 O3 168.63(13) no
N2 C1 C8 C7 -103.15(12) no
O1 C1 C8 C9 -166.11(14) no
N2 C1 C8 C9 18.08(13) no
O1 C1 C8 C7 72.67(17) no
O3 C3 C9 C8 -158.30(14) no
N2 C3 C9 C4 153.56(11) no
O3 C3 C9 C4 -28.9(2) no
N2 C3 C9 C8 24.14(14) no
C5 C4 C9 C8 38.31(15) no
C5 C4 C9 C3 -83.79(14) no
C9 C4 C5 C6 -50.57(15) no
C4 C5 C6 C7 61.34(14) no
C5 C6 C7 C8 -58.69(15) no
C6 C7 C8 C1 160.25(11) no
C6 C7 C8 C9 45.42(15) no
C7 C8 C9 C3 92.97(13) no
C7 C8 C9 C4 -35.41(15) no
C1 C8 C9 C3 -25.01(13) no
C1 C8 C9 C4 -153.39(11) no
N2 C11 C61 C51 178.75(12) no
C21 C11 C61 C51 -1.00(19) no
N2 C11 C21 C31 -179.18(12) no
C61 C11 C21 C31 0.57(19) no
C11 C21 C31 C41 0.08(19) no
C21 C31 C41 C51 -0.3(2) no
C21 C31 C41 O41 -179.00(12) no
O41 C41 C51 C61 178.67(12) no
C31 C41 C51 C61 -0.1(2) no
C41 C51 C61 C11 0.8(2) no

loop_
_cod_related_entry_id
_cod_related_entry_database
_cod_related_entry_code
1 ChemSpider 2124865
